data_2009216
loop_
_publ_author_name
'Sudbeck, Elise A.'
'Jennissen, Jason D.'
'Venkatachalam, Taracad K. '
'Uckun, Fatih M. '

_publ_section_title
;Inhibitor of HIV-1 reverse transcriptase:
 <i>N</i>'-(5-bromo-2-pyridyl)-<i>N</i>-[2-(2,5-dimethoxyphenyl)ethyl]thiourea
;
_journal_issue 12
_journal_name_full 'Acta Crystallographica Section C'
_journal_page_first 2122
_journal_page_last 2124
_journal_paper_doi 10.1107/S0108270199012044
_journal_volume 55
_journal_year 1999
_chemical_formula_sum 'C16 H18 Br N3 O2 S'
_chemical_formula_weight 396.30
_chemical_melting_point 409(3)
_chemical_name_systematic
;
N-[2-(2,5-dimethoxyphenylethyl)]-N'-[2-(5-bromopyridyl)]-thiourea
;
_space_group_IT_number 14
_symmetry_cell_setting monoclinic
_symmetry_space_group_name_Hall '-P 2ybc'
_symmetry_space_group_name_H-M 'P 1 21/c 1'
_cell_angle_alpha 90.00
_cell_angle_beta 91.6850(10)
_cell_angle_gamma 90.00
_cell_formula_units_Z 4
_cell_length_a 4.4957(3)
_cell_length_b 18.8581(13)
_cell_length_c 20.8480(15)
_cell_measurement_reflns_used 3027
_cell_measurement_temperature 295(2)
_cell_measurement_theta_max .27E-50
_cell_measurement_theta_min 1.46
_cell_volume 1766.7(2)
_computing_cell_refinement 'SAINT (Bruker, 1998a)'
_computing_data_collection 'SMART (Bruker, 1998a)'
_computing_data_reduction 'SHELXTL (Bruker, 1998b)'
_computing_molecular_graphics SHELXTL
_computing_publication_material SHELXTL
_computing_structure_refinement 'SHELXL97 (Sheldrick, 1997)'
_computing_structure_solution 'SHELXS97 (Sheldrick, 1990)'
_diffrn_ambient_temperature 295(2)
_diffrn_measured_fraction_theta_full 0.981
_diffrn_measured_fraction_theta_max 0.981
_diffrn_measurement_device_type 'CCD area detector'
_diffrn_measurement_method '\f and \w scans'
_diffrn_radiation_monochromator graphite
_diffrn_radiation_source 'fine-focus sealed tube'
_diffrn_radiation_type MoK\a
_diffrn_radiation_wavelength 0.71073
_diffrn_reflns_av_R_equivalents 0.0344
_diffrn_reflns_av_sigmaI/netI 0.0468
_diffrn_reflns_limit_h_max 5
_diffrn_reflns_limit_h_min -5
_diffrn_reflns_limit_k_max 24
_diffrn_reflns_limit_k_min -21
_diffrn_reflns_limit_l_max 23
_diffrn_reflns_limit_l_min -26
_diffrn_reflns_number 10751
_diffrn_reflns_theta_full 27.52
_diffrn_reflns_theta_max 27.52
_diffrn_reflns_theta_min 1.46
_diffrn_standards_decay_% 0.1
_diffrn_standards_number 112
_exptl_absorpt_coefficient_mu 2.457
_exptl_absorpt_correction_T_max 0.8277
_exptl_absorpt_correction_T_min 0.3203
_exptl_absorpt_correction_type empirical
_exptl_absorpt_process_details '(SADABS; Sheldrick, 1996)'
_exptl_crystal_colour colorless
_exptl_crystal_density_diffrn 1.490
_exptl_crystal_density_method 'not measured'
_exptl_crystal_description needle
_exptl_crystal_F_000 808
_exptl_crystal_size_max 0.60
_exptl_crystal_size_mid 0.16
_exptl_crystal_size_min 0.08
_refine_diff_density_max 0.347
_refine_diff_density_min -0.422
_refine_ls_extinction_method none
_refine_ls_goodness_of_fit_ref 0.869
_refine_ls_hydrogen_treatment mixed
_refine_ls_matrix_type full
_refine_ls_number_parameters 218
_refine_ls_number_reflns 3984
_refine_ls_number_restraints 0
_refine_ls_restrained_S_all 0.869
_refine_ls_R_factor_all 0.0915
_refine_ls_R_factor_gt 0.0369
_refine_ls_shift/su_max 0.001
_refine_ls_shift/su_mean 0.000
_refine_ls_structure_factor_coef Fsqd
_refine_ls_weighting_details 'calc w = 1/[\s^2^(Fo^2^)+(0.0513P)^2^] where P=(Fo^2^+2Fc^2^)/3'
_refine_ls_weighting_scheme calc
_refine_ls_wR_factor_ref 0.0972
_reflns_number_gt 2022
_reflns_number_total 3984
_reflns_threshold_expression I>2\s(I)
_cod_data_source_file bk1492.cif
_cod_data_source_block (I)
_cod_depositor_comments
;
The following automatic conversions were performed:
'_symmetry_cell_setting' value 'Monoclinic' changed to 'monoclinic'
according to '/home/saulius/struct/CIF-dictionaries/cif_core.dic'
dictionary named 'cif_core.dic' version 2.4.1 from 2010-06-29.

Automatic conversion script
Id: cif_fix_enum 1527 2010-12-29 10:47:43Z saulius 

The following automatic conversions were performed:

'_chemical_melting_point' value '133-138\%C' was changed to '409(3)'
- it was converted from degrees Celsius(C) to Kelvins(K), the average
value was taken and precision was estimated.

Automatic conversion script
Id: cif_fix_values 1646 2011-03-28 12:23:43Z adriana 

The following automatic conversions were performed:

'_chemical_melting_point' value '133-138\%C' was changed to '409(3)'
- it was converted from degrees Celsius(C) to Kelvins(K), the average
value was taken and precision was
estimated.

'_symmetry_cell_setting' value 'Monoclinic' changed to
'monoclinic' according to
/home/saulius/struct/CIF-dictionaries/cif_core.dic dictionary named
'cif_core.dic' version 2.4.1 from 2010-06-29.

Automatic conversion script
Id: cif_fix_values 1715 2011-07-08 13:25:40Z adriana 
;
_cod_original_sg_symbol_H-M 'P 21/c'
_cod_database_code 2009216

loop_
_symmetry_equiv_pos_as_xyz
'x, y, z'
'-x, y+1/2, -z+1/2'
'-x, -y, -z'
'x, -y-1/2, z-1/2'

loop_
_atom_site_label
_atom_site_fract_x
_atom_site_fract_y
_atom_site_fract_z
_atom_site_U_iso_or_equiv
_atom_site_adp_type
_atom_site_calc_flag
_atom_site_refinement_flags
_atom_site_occupancy
_atom_site_disorder_assembly
_atom_site_disorder_group
_atom_site_type_symbol
Br4 0.42460(9) 0.409952(15) 0.025335(18) 0.09750(18) Uani d . 1 . . Br
S6 0.80949(17) -0.02929(3) 0.07869(3) 0.0643(2) Uani d . 1 . . S
O11 0.8411(6) 0.34063(13) 0.23476(12) 0.1058(8) Uani d . 1 . . O
O14 1.0878(5) 0.07139(13) 0.32350(10) 0.0924(7) Uani d . 1 . . O
N1 0.7302(5) 0.21270(10) 0.07701(10) 0.0589(6) Uani d . 1 . . N
N2 0.6529(5) 0.09807(10) 0.03754(11) 0.0544(6) Uani d . 1 . . N
H2A 0.563(5) 0.0748(13) 0.0109(12) 0.053(8) Uiso d . 1 . . H
N3 0.9859(5) 0.09484(11) 0.12345(10) 0.0517(5) Uani d . 1 . . N
H3A 0.967(5) 0.1392(14) 0.1236(11) 0.058(8) Uiso d . 1 . . H
C1 0.6032(6) 0.17054(12) 0.03335(11) 0.0505(6) Uani d . 1 . . C
C2 0.4182(7) 0.19678(13) -0.01585(13) 0.0638(7) Uani d . 1 . . C
H2 0.3326 0.1663 -0.0462 0.077 Uiso calc R 1 . . H
C3 0.3649(7) 0.26735(14) -0.01880(13) 0.0683(8) Uani d . 1 . . C
H3 0.2419 0.2861 -0.0512 0.082 Uiso calc R 1 . . H
C4 0.4944(7) 0.31074(13) 0.02647(13) 0.0608(7) Uani d . 1 . . C
C5 0.6726(7) 0.28206(13) 0.07293(13) 0.0646(7) Uani d . 1 . . C
H5 0.7594 0.3121 0.1035 0.077 Uiso calc R 1 . . H
C6 0.8213(5) 0.05939(12) 0.08109(11) 0.0473(6) Uani d . 1 . . C
C7 1.1671(6) 0.06039(13) 0.17340(12) 0.0559(6) Uani d . 1 . . C
H7A 1.3045 0.0276 0.1540 0.067 Uiso calc R 1 . . H
H7B 1.0403 0.0336 0.2014 0.067 Uiso calc R 1 . . H
C8 1.3408(6) 0.11583(15) 0.21240(13) 0.0613(7) Uani d . 1 . . C
H8A 1.4785 0.0918 0.2418 0.074 Uiso calc R 1 . . H
H8B 1.4570 0.1442 0.1835 0.074 Uiso calc R 1 . . H
C9 1.1457(6) 0.16398(15) 0.25000(12) 0.0563(7) Uani d . 1 . . C
C10 1.0812(6) 0.23131(16) 0.22939(13) 0.0632(7) Uani d . 1 . . C
H10 1.1669 0.2479 0.1922 0.076 Uiso calc R 1 . . H
C11 0.8915(7) 0.27579(18) 0.26235(18) 0.0778(9) Uani d . 1 . . C
C12 0.7733(7) 0.2512(2) 0.31823(18) 0.0895(11) Uani d . 1 . . C
H12 0.6502 0.2805 0.3416 0.107 Uiso calc R 1 . . H
C13 0.8345(7) 0.1844(2) 0.33972(15) 0.0851(10) Uani d . 1 . . C
H13 0.7523 0.1686 0.3776 0.102 Uiso calc R 1 . . H
C14 1.0175(6) 0.13960(19) 0.30597(14) 0.0692(8) Uani d . 1 . . C
C15 0.6457(10) 0.3882(2) 0.2671(3) 0.1396(18) Uani d . 1 . . C
H15A 0.6361 0.4326 0.2446 0.209 Uiso calc R 1 . . H
H15B 0.7201 0.3960 0.3102 0.209 Uiso calc R 1 . . H
H15C 0.4503 0.3678 0.2682 0.209 Uiso calc R 1 . . H
C16 0.9148(9) 0.0375(3) 0.36990(17) 0.1282(15) Uani d . 1 . . C
H16A 0.9850 -0.0101 0.3763 0.192 Uiso calc R 1 . . H
H16B 0.7103 0.0365 0.3553 0.192 Uiso calc R 1 . . H
H16C 0.9314 0.0631 0.4096 0.192 Uiso calc R 1 . . H

loop_
_atom_site_aniso_label
_atom_site_aniso_U_11
_atom_site_aniso_U_22
_atom_site_aniso_U_33
_atom_site_aniso_U_12
_atom_site_aniso_U_13
_atom_site_aniso_U_23
Br4 0.1363(4) 0.04528(18) 0.1103(3) 0.01789(17) -0.0054(2) 0.00286(17)
S6 0.0799(5) 0.0420(3) 0.0704(5) 0.0050(3) -0.0116(4) -0.0017(3)
O11 0.1082(18) 0.0810(16) 0.127(2) 0.0083(14) -0.0122(15) -0.0369(16)
O14 0.0853(16) 0.1129(18) 0.0792(15) -0.0088(13) 0.0037(12) 0.0303(13)
N1 0.0834(16) 0.0415(11) 0.0513(13) 0.0011(10) -0.0095(12) -0.0029(10)
N2 0.0765(16) 0.0390(11) 0.0470(13) 0.0028(10) -0.0116(12) -0.0047(10)
N3 0.0597(14) 0.0410(11) 0.0540(13) 0.0026(11) -0.0061(11) 0.0002(11)
C1 0.0634(17) 0.0447(13) 0.0437(14) 0.0058(12) 0.0051(13) 0.0028(12)
C2 0.085(2) 0.0494(15) 0.0565(17) 0.0010(14) -0.0132(15) 0.0009(13)
C3 0.088(2) 0.0513(16) 0.0646(19) 0.0103(15) -0.0115(16) 0.0098(14)
C4 0.078(2) 0.0416(13) 0.0630(17) 0.0086(13) 0.0077(16) 0.0056(13)
C5 0.088(2) 0.0454(14) 0.0602(18) -0.0010(14) -0.0029(16) -0.0057(13)
C6 0.0529(15) 0.0429(12) 0.0465(14) 0.0039(12) 0.0071(12) -0.0026(12)
C7 0.0552(16) 0.0538(14) 0.0584(16) 0.0042(13) -0.0023(14) 0.0039(13)
C8 0.0453(15) 0.0730(16) 0.0650(17) -0.0027(14) -0.0050(14) 0.0023(15)
C9 0.0405(15) 0.0756(18) 0.0523(16) -0.0115(13) -0.0086(13) -0.0063(15)
C10 0.0556(17) 0.0744(18) 0.0592(17) -0.0168(15) -0.0045(14) -0.0173(16)
C11 0.071(2) 0.076(2) 0.086(3) -0.0051(17) -0.0174(19) -0.0327(19)
C12 0.069(2) 0.122(3) 0.078(3) 0.000(2) -0.0023(19) -0.051(2)
C13 0.068(2) 0.132(3) 0.0554(19) -0.019(2) -0.0007(17) -0.016(2)
C14 0.0507(17) 0.103(2) 0.0537(18) -0.0142(17) -0.0083(15) -0.0067(18)
C15 0.119(3) 0.090(3) 0.209(5) 0.008(2) -0.010(3) -0.064(3)
C16 0.109(3) 0.183(4) 0.093(3) -0.030(3) 0.001(2) 0.058(3)

loop_
_atom_type_symbol
_atom_type_description
_atom_type_scat_dispersion_real
_atom_type_scat_dispersion_imag
_atom_type_scat_source
C C 0.0033 0.0016 'International Tables Vol C Tables 4.2.6.8 and 6.1.1.4'
H H 0.0000 0.0000 'International Tables Vol C Tables 4.2.6.8 and 6.1.1.4'
N N 0.0061 0.0033 'International Tables Vol C Tables 4.2.6.8 and 6.1.1.4'
O O 0.0106 0.0060 'International Tables Vol C Tables 4.2.6.8 and 6.1.1.4'
S S 0.1246 0.1234 'International Tables Vol C Tables 4.2.6.8 and 6.1.1.4'
Br Br -0.2901 2.4595 'International Tables Vol C Tables 4.2.6.8 and 6.1.1.4'

loop_
_geom_angle_atom_site_label_1
_geom_angle_atom_site_label_2
_geom_angle_atom_site_label_3
_geom_angle
_geom_angle_publ_flag
C11 O11 C15 117.2(3) yes
C14 O14 C16 118.7(3) yes
C1 N1 C5 117.7(2) no
C6 N2 C1 130.5(2) no
C6 N3 C7 123.0(2) no
N1 C1 N2 118.9(2) no
N1 C1 C2 121.9(2) no
N2 C1 C2 119.2(2) no
C3 C2 C1 119.0(3) no
C2 C3 C4 119.1(3) no
C5 C4 C3 119.1(2) no
C5 C4 Br4 119.9(2) no
C3 C4 Br4 121.0(2) no
N1 C5 C4 123.2(3) no
N3 C6 N2 117.5(2) yes
N3 C6 S6 122.9(2) yes
N2 C6 S6 119.60(19) yes
N3 C7 C8 110.0(2) no
C9 C8 C7 113.3(2) no
C10 C9 C14 118.7(3) no
C10 C9 C8 121.3(3) no
C14 C9 C8 120.0(3) no
C9 C10 C11 122.1(3) no
O11 C11 C12 126.5(3) no
O11 C11 C10 115.3(3) no
C12 C11 C10 118.2(3) no
C13 C12 C11 120.7(3) no
C12 C13 C14 120.9(3) no
O14 C14 C13 124.9(3) no
O14 C14 C9 115.8(3) no
C13 C14 C9 119.4(3) no

loop_
_geom_bond_atom_site_label_1
_geom_bond_atom_site_label_2
_geom_bond_site_symmetry_2
_geom_bond_distance
_geom_bond_publ_flag
Br4 C4 . 1.897(2) yes
S6 C6 . 1.674(2) yes
O11 C11 . 1.368(4) yes
O11 C15 . 1.438(4) yes
O14 C14 . 1.372(4) yes
O14 C16 . 1.412(4) yes
N1 C1 . 1.325(3) no
N1 C5 . 1.335(3) no
N2 C6 . 1.375(3) yes
N2 C1 . 1.387(3) no
N3 C6 . 1.318(3) yes
N3 C7 . 1.456(3) no
C1 C2 . 1.392(3) no
C2 C3 . 1.353(3) no
C3 C4 . 1.366(4) no
C4 C5 . 1.352(4) no
C7 C8 . 1.525(4) no
C8 C9 . 1.500(4) no
C9 C10 . 1.369(4) no
C9 C14 . 1.395(4) no
C10 C11 . 1.392(4) no
C11 C12 . 1.375(5) no
C12 C13 . 1.364(5) no
C13 C14 . 1.385(4) no

loop_
_geom_hbond_atom_site_label_D
_geom_hbond_atom_site_label_H
_geom_hbond_atom_site_label_A
_geom_hbond_site_symmetry_A
_geom_hbond_distance_DH
_geom_hbond_distance_HA
_geom_hbond_distance_DA
_geom_hbond_angle_DHA
_geom_hbond_publ_flag
N2 H2A S6 3_655 0.81(2) 2.62(3) 3.403(2) 165(2) yes
N3 H3A N1 . 0.84(2) 1.98(3) 2.671(3) 138(2) yes

loop_
_geom_torsion_atom_site_label_1
_geom_torsion_atom_site_label_2
_geom_torsion_atom_site_label_3
_geom_torsion_atom_site_label_4
_geom_torsion
_geom_torsion_publ_flag
C5 N1 C1 N2 -178.3(2) no
C5 N1 C1 C2 0.7(4) no
C6 N2 C1 N1 -0.4(4) no
C6 N2 C1 C2 -179.4(2) no
N1 C1 C2 C3 -0.5(4) no
N2 C1 C2 C3 178.5(3) no
C1 C2 C3 C4 0.1(4) no
C2 C3 C4 C5 0.1(4) no
C2 C3 C4 Br4 -179.3(2) no
C1 N1 C5 C4 -0.5(4) no
C3 C4 C5 N1 0.1(4) no
Br4 C4 C5 N1 179.5(2) no
C7 N3 C6 N2 178.0(2) no
C7 N3 C6 S6 -1.8(3) no
C1 N2 C6 N3 -6.5(4) no
C1 N2 C6 S6 173.3(2) no
C6 N3 C7 C8 177.4(2) no
N3 C7 C8 C9 65.7(3) yes
C7 C8 C9 C10 -102.0(3) no
C7 C8 C9 C14 75.8(3) no
C14 C9 C10 C11 -0.3(4) no
C8 C9 C10 C11 177.5(2) no
C15 O11 C11 C12 0.1(5) yes
C15 O11 C11 C10 179.8(3) no
C9 C10 C11 O11 -178.0(2) no
C9 C10 C11 C12 1.8(4) no
O11 C11 C12 C13 178.0(3) no
C10 C11 C12 C13 -1.7(4) no
C11 C12 C13 C14 0.1(5) no
C16 O14 C14 C13 15.4(4) yes
C16 O14 C14 C9 -165.1(3) no
C12 C13 C14 O14 -179.1(3) no
C12 C13 C14 C9 1.4(4) no
C10 C9 C14 O14 179.1(2) no
C8 C9 C14 O14 1.3(3) no
C10 C9 C14 C13 -1.3(4) no
C8 C9 C14 C13 -179.1(3) no

loop_
_cod_related_entry_id
_cod_related_entry_database
_cod_related_entry_code
1 ChemSpider 2272091
